data_7238900
loop_
_publ_author_name
'Li, Lei'
'Fu, Yan-Qing'
'Guo, Fang'
'Gao, Ji'
'Tong, Jian'
'Zhou, Zhong-Fu'

_publ_section_title
;
 Polymorphism and photoluminescence in a naphthalene-based ligand, and its
 supramolecular structures through second-sphere coordination with the
 [CoCl4]2&#x2212; anion
;
_journal_issue 29
_journal_name_full 'RSC Advances'
_journal_page_first 11594
_journal_paper_doi 10.1039/c3ra22748k
_journal_volume 3
_journal_year 2013
_chemical_formula_sum 'C40 H42 Cl4 Co N2 O'
_chemical_formula_weight 767.49
_space_group_IT_number 2
_space_group_name_Hall '-P 1'
_space_group_name_H-M_alt 'P -1'
_symmetry_cell_setting triclinic
_symmetry_space_group_name_H-M 'P -1'
_atom_sites_solution_hydrogens geom
_atom_sites_solution_primary direct
_atom_sites_solution_secondary difmap
_audit_creation_method SHELXL-97
_cell_angle_alpha 72.510(16)
_cell_angle_beta 89.220(18)
_cell_angle_gamma 64.483(10)
_cell_formula_units_Z 2
_cell_length_a 11.477(3)
_cell_length_b 11.962(2)
_cell_length_c 15.832(4)
_cell_measurement_temperature 273(2)
_cell_volume 1853.8(8)
_computing_structure_refinement 'SHELXL-97 (Sheldrick, 1997)'
_computing_structure_solution 'SHELXS-97 (Sheldrick, 1990)'
_diffrn_ambient_temperature 273
_diffrn_measured_fraction_theta_full 0.996
_diffrn_measured_fraction_theta_max 0.996
_diffrn_radiation_monochromator graphite
_diffrn_radiation_source 'fine-focus sealed tube'
_diffrn_radiation_type MoK\a
_diffrn_radiation_wavelength 0.71073
_diffrn_reflns_av_R_equivalents 0.0425
_diffrn_reflns_av_sigmaI/netI 0.0606
_diffrn_reflns_limit_h_max 15
_diffrn_reflns_limit_h_min -15
_diffrn_reflns_limit_k_max 15
_diffrn_reflns_limit_k_min -15
_diffrn_reflns_limit_l_max 20
_diffrn_reflns_limit_l_min -20
_diffrn_reflns_number 23992
_diffrn_reflns_theta_full 27.85
_diffrn_reflns_theta_max 27.85
_diffrn_reflns_theta_min 1.36
_exptl_absorpt_coefficient_mu 0.785
_exptl_absorpt_correction_T_max 0.8351
_exptl_absorpt_correction_T_min 0.7514
_exptl_crystal_density_diffrn 1.375
_exptl_crystal_density_method 'not measured'
_exptl_crystal_F_000 798
_exptl_crystal_size_max 0.39
_exptl_crystal_size_mid 0.36
_exptl_crystal_size_min 0.24
_refine_diff_density_max 2.028
_refine_diff_density_min -1.358
_refine_diff_density_rms 0.085
_refine_ls_extinction_method none
_refine_ls_goodness_of_fit_ref 1.079
_refine_ls_hydrogen_treatment mixed
_refine_ls_matrix_type full
_refine_ls_number_parameters 577
_refine_ls_number_reflns 8781
_refine_ls_number_restraints 0
_refine_ls_restrained_S_all 1.079
_refine_ls_R_factor_all 0.0545
_refine_ls_R_factor_gt 0.0434
_refine_ls_shift/su_max 0.000
_refine_ls_shift/su_mean 0.000
_refine_ls_structure_factor_coef Fsqd
_refine_ls_weighting_details 'calc w=1/[\s^2^(Fo^2^)+(0.0746P)^2^+0.0000P] where P=(Fo^2^+2Fc^2^)/3'
_refine_ls_weighting_scheme calc
_refine_ls_wR_factor_gt 0.1272
_refine_ls_wR_factor_ref 0.1344
_reflns_number_gt 6334
_reflns_number_total 8781
_reflns_threshold_expression >2sigma(I)
_cod_data_source_file c3ra22748k.txt
_cod_data_source_block 5
_cod_depositor_comments
;
The following automatic conversions were performed:

data item '_symmetry_cell_setting' value 'Triclinic' was changed to
'triclinic' in accordance with the
/home/saulius/struct/COD-crude-data/automatic-downloads/DataCite-retrospective/RSC/depositions/lib/dictionaries/cif_core.dic
dictionary named 'cif_core.dic' version 2.4.2 last updated on
2011-04-26.

Automatic conversion script
Id: cif_fix_values 6909 2019-04-08 15:41:33Z antanas 
;
_cod_original_sg_symbol_H-M P-1
_cod_database_code 7238900

loop_
_symmetry_equiv_pos_as_xyz
'x, y, z'
'-x, -y, -z'

loop_
_atom_site_label
_atom_site_type_symbol
_atom_site_fract_x
_atom_site_fract_y
_atom_site_fract_z
_atom_site_U_iso_or_equiv
_atom_site_adp_type
_atom_site_occupancy
_atom_site_symmetry_multiplicity
_atom_site_calc_flag
_atom_site_refinement_flags
Co1 Co 0.16819(3) 0.13923(3) 0.21027(2) 0.01615(10) Uani 1 1 d .
Cl1 Cl 0.35651(6) 0.16307(6) 0.19609(4) 0.01834(14) Uani 1 1 d .
Cl2 Cl 0.02640(6) 0.32130(6) 0.24345(4) 0.02085(14) Uani 1 1 d .
Cl3 Cl 0.17272(6) -0.03204(6) 0.32534(4) 0.02340(15) Uani 1 1 d .
Cl4 Cl 0.09879(7) 0.13994(6) 0.07822(4) 0.02583(16) Uani 1 1 d .
N1 N 0.73630(18) -0.43290(19) -0.02822(12) 0.0131(4) Uani 1 1 d .
C1 C 0.5338(2) -0.4639(2) -0.02273(14) 0.0117(4) Uani 1 1 d .
C2 C 0.6606(2) -0.5017(2) 0.01745(15) 0.0134(5) Uani 1 1 d .
C3 C 0.7189(2) -0.6023(2) 0.09568(15) 0.0165(5) Uani 1 1 d .
C4 C 0.3486(2) -0.3276(2) -0.13983(16) 0.0174(5) Uani 1 1 d .
C5 C 0.4718(2) -0.3605(2) -0.10465(16) 0.0159(5) Uani 1 1 d .
C6 C 0.8503(2) -0.5201(2) -0.06735(17) 0.0168(5) Uani 1 1 d .
C7 C 0.7879(2) -0.3803(2) 0.03179(16) 0.0173(5) Uani 1 1 d .
C8 C 0.8070(2) -0.5768(2) -0.12658(16) 0.0170(5) Uani 1 1 d .
C9 C 0.8214(3) -0.7044(3) -0.09373(19) 0.0237(6) Uani 1 1 d .
C10 C 0.7846(3) -0.7582(3) -0.1485(2) 0.0285(6) Uani 1 1 d .
C11 C 0.7339(3) -0.6844(3) -0.23668(19) 0.0280(6) Uani 1 1 d .
C12 C 0.7187(3) -0.5565(3) -0.27024(18) 0.0265(6) Uani 1 1 d .
C13 C 0.7552(3) -0.5028(3) -0.21488(17) 0.0222(5) Uani 1 1 d .
C14 C 0.6865(2) -0.3052(2) 0.08075(16) 0.0168(5) Uani 1 1 d .
C15 C 0.7136(3) -0.3400(3) 0.17315(17) 0.0243(6) Uani 1 1 d .
C16 C 0.6245(3) -0.2681(3) 0.21992(18) 0.0293(6) Uani 1 1 d .
C17 C 0.5078(3) -0.1649(3) 0.17596(19) 0.0308(7) Uani 1 1 d .
C18 C 0.4789(3) -0.1301(3) 0.0843(2) 0.0305(6) Uani 1 1 d .
C19 C 0.5688(3) -0.1987(3) 0.03601(18) 0.0255(6) Uani 1 1 d .
N2 N 0.0779(2) 0.22823(19) 0.47136(14) 0.0165(4) Uani 1 1 d .
C20 C 0.0565(2) 0.3212(2) 0.52118(15) 0.0155(5) Uani 1 1 d .
C21 C 0.0145(2) 0.4570(2) 0.47405(15) 0.0140(5) Uani 1 1 d .
C22 C -0.0426(3) 0.6415(3) 0.33787(18) 0.0232(6) Uani 1 1 d .
C23 C 0.0005(3) 0.5101(2) 0.37943(16) 0.0198(5) Uani 1 1 d .
C24 C 0.0711(2) 0.2727(2) 0.61182(16) 0.0195(5) Uani 1 1 d .
C25 C -0.0277(2) 0.1798(2) 0.48081(19) 0.0204(5) Uani 1 1 d .
C26 C 0.2123(2) 0.1094(2) 0.49964(19) 0.0204(5) Uani 1 1 d .
C27 C -0.1629(2) 0.2905(2) 0.44977(16) 0.0196(5) Uani 1 1 d .
C28 C -0.2267(3) 0.3212(3) 0.36586(17) 0.0248(6) Uani 1 1 d .
C29 C -0.3495(3) 0.4258(3) 0.33606(18) 0.0290(6) Uani 1 1 d .
C30 C -0.4087(3) 0.5028(3) 0.38899(19) 0.0295(6) Uani 1 1 d .
C31 C -0.3472(3) 0.4714(3) 0.47345(19) 0.0266(6) Uani 1 1 d .
C32 C -0.2264(3) 0.3653(3) 0.50406(18) 0.0218(5) Uani 1 1 d .
C33 C 0.3221(2) 0.1455(2) 0.49734(16) 0.0180(5) Uani 1 1 d .
C34 C 0.3610(3) 0.1929(3) 0.41620(18) 0.0237(6) Uani 1 1 d .
C35 C 0.4662(3) 0.2220(3) 0.41389(19) 0.0275(6) Uani 1 1 d .
C36 C 0.5344(3) 0.2032(3) 0.49264(18) 0.0247(6) Uani 1 1 d .
C37 C 0.4961(3) 0.1557(3) 0.57343(19) 0.0277(6) Uani 1 1 d .
C38 C 0.3907(3) 0.1271(3) 0.57636(18) 0.0247(6) Uani 1 1 d .
O1' O -0.1249(3) 0.0234(3) 0.2626(2) 0.0828(11) Uani 1 1 d .
H1A H -0.0571 0.0274 0.2724 0.124 Uiso 1 1 calc R
C1' C -0.2559(4) -0.0170(4) 0.1617(3) 0.0761(14) Uani 1 1 d .
H1'A H -0.2627 -0.0369 0.1082 0.114 Uiso 1 1 calc R
H1'B H -0.3278 0.0654 0.1581 0.114 Uiso 1 1 calc R
H1'C H -0.2574 -0.0848 0.2124 0.114 Uiso 1 1 calc R
C2' C -0.1264(4) -0.0083(4) 0.1723(3) 0.0735(13) Uani 1 1 d .
H2'A H -0.1236 0.0608 0.1222 0.088 Uiso 1 1 calc R
H2'B H -0.0524 -0.0906 0.1760 0.088 Uiso 1 1 calc R
H7A H 0.832(3) -0.327(3) -0.0050(17) 0.024(7) Uiso 1 1 d .
H23 H 0.015(3) 0.456(3) 0.3457(19) 0.029(8) Uiso 1 1 d .
H25A H -0.015(3) 0.126(3) 0.5407(18) 0.018(7) Uiso 1 1 d .
H1 H 0.673(3) -0.350(3) -0.0772(18) 0.023(7) Uiso 1 1 d .
H7B H 0.864(3) -0.463(3) 0.0749(17) 0.019(7) Uiso 1 1 d .
H5 H 0.516(3) -0.318(3) -0.1343(18) 0.026(7) Uiso 1 1 d .
H6A H 0.891(2) -0.464(2) -0.0983(15) 0.010(6) Uiso 1 1 d .
H24 H 0.095(3) 0.184(3) 0.6431(17) 0.020(7) Uiso 1 1 d .
H3 H 0.813(3) -0.630(3) 0.1254(18) 0.030(8) Uiso 1 1 d .
H26A H 0.224(3) 0.069(3) 0.4629(18) 0.023(8) Uiso 1 1 d .
H34 H 0.320(3) 0.206(3) 0.3598(19) 0.029(8) Uiso 1 1 d .
H6B H 0.911(3) -0.586(3) -0.0210(18) 0.025(7) Uiso 1 1 d .
H4 H 0.305(2) -0.255(2) -0.1952(16) 0.012(6) Uiso 1 1 d .
H35 H 0.494(4) 0.255(3) 0.356(2) 0.063(12) Uiso 1 1 d .
H11 H 0.712(3) -0.725(3) -0.271(2) 0.043(9) Uiso 1 1 d .
H38 H 0.366(3) 0.093(3) 0.6311(18) 0.023(7) Uiso 1 1 d .
H32 H -0.178(2) 0.341(2) 0.5590(16) 0.014(6) Uiso 1 1 d .
H36 H 0.609(3) 0.220(2) 0.4912(16) 0.017(7) Uiso 1 1 d .
H13 H 0.747(3) -0.424(3) -0.2361(18) 0.029(8) Uiso 1 1 d .
H28 H -0.187(3) 0.271(3) 0.3319(18) 0.022(7) Uiso 1 1 d .
H25B H -0.010(3) 0.120(3) 0.4448(19) 0.035(8) Uiso 1 1 d .
H31 H -0.393(3) 0.531(3) 0.5022(17) 0.023(7) Uiso 1 1 d .
H16 H 0.640(3) -0.298(3) 0.2889(19) 0.032(8) Uiso 1 1 d .
H37 H 0.539(4) 0.143(4) 0.630(2) 0.058(11) Uiso 1 1 d .
H18 H 0.393(3) -0.063(3) 0.052(2) 0.039(9) Uiso 1 1 d .
H26B H 0.207(3) 0.057(3) 0.5542(18) 0.018(7) Uiso 1 1 d .
H9 H 0.853(3) -0.749(3) -0.0378(19) 0.027(8) Uiso 1 1 d .
H2 H 0.070(3) 0.273(3) 0.412(2) 0.028(8) Uiso 1 1 d .
H22 H -0.051(3) 0.677(3) 0.273(2) 0.035(8) Uiso 1 1 d .
H19 H 0.549(3) -0.173(3) -0.031(2) 0.037(9) Uiso 1 1 d .
H30 H -0.495(3) 0.578(3) 0.3692(18) 0.026(7) Uiso 1 1 d .
H17 H 0.442(4) -0.116(3) 0.211(2) 0.058(11) Uiso 1 1 d .
H12 H 0.672(3) -0.497(3) -0.331(2) 0.046(10) Uiso 1 1 d .
H10 H 0.795(3) -0.847(3) -0.120(2) 0.041(9) Uiso 1 1 d .
H15 H 0.789(3) -0.412(3) 0.196(2) 0.039(9) Uiso 1 1 d .
H29 H -0.397(3) 0.445(3) 0.275(2) 0.056(10) Uiso 1 1 d .

loop_
_atom_site_aniso_label
_atom_site_aniso_U_11
_atom_site_aniso_U_22
_atom_site_aniso_U_33
_atom_site_aniso_U_23
_atom_site_aniso_U_13
_atom_site_aniso_U_12
Co1 0.01535(18) 0.01543(17) 0.01913(19) -0.00568(14) 0.00216(13) -0.00816(14)
Cl1 0.0161(3) 0.0194(3) 0.0208(3) -0.0056(2) 0.0028(2) -0.0097(2)
Cl2 0.0187(3) 0.0201(3) 0.0259(3) -0.0113(3) 0.0055(2) -0.0081(2)
Cl3 0.0259(3) 0.0203(3) 0.0237(3) -0.0023(3) 0.0000(2) -0.0132(3)
Cl4 0.0322(4) 0.0259(3) 0.0233(3) -0.0067(3) -0.0033(3) -0.0171(3)
N1 0.0105(9) 0.0154(10) 0.0154(10) -0.0055(8) 0.0010(7) -0.0072(8)
C1 0.0103(11) 0.0130(11) 0.0138(11) -0.0072(9) 0.0032(8) -0.0053(9)
C2 0.0120(11) 0.0144(11) 0.0173(11) -0.0064(9) 0.0034(9) -0.0082(9)
C3 0.0139(12) 0.0198(12) 0.0182(12) -0.0067(10) -0.0009(9) -0.0091(10)
C4 0.0180(12) 0.0193(12) 0.0145(12) -0.0019(10) -0.0008(9) -0.0101(10)
C5 0.0144(12) 0.0161(12) 0.0181(12) -0.0030(10) 0.0015(9) -0.0093(10)
C6 0.0101(11) 0.0198(12) 0.0206(13) -0.0069(10) 0.0025(9) -0.0066(10)
C7 0.0165(12) 0.0217(13) 0.0189(12) -0.0082(10) 0.0000(9) -0.0122(10)
C8 0.0105(11) 0.0183(12) 0.0229(12) -0.0099(10) 0.0046(9) -0.0051(9)
C9 0.0212(13) 0.0204(13) 0.0251(14) -0.0036(12) -0.0025(11) -0.0078(11)
C10 0.0271(15) 0.0186(13) 0.0409(17) -0.0111(12) 0.0000(12) -0.0100(12)
C11 0.0239(14) 0.0293(15) 0.0347(16) -0.0192(13) -0.0004(11) -0.0094(12)
C12 0.0287(15) 0.0283(14) 0.0220(14) -0.0110(12) 0.0013(11) -0.0104(12)
C13 0.0236(14) 0.0209(13) 0.0246(14) -0.0101(11) 0.0064(10) -0.0105(11)
C14 0.0184(12) 0.0183(12) 0.0202(12) -0.0081(10) 0.0054(9) -0.0128(10)
C15 0.0281(15) 0.0216(13) 0.0235(14) -0.0079(11) 0.0011(11) -0.0110(12)
C16 0.0438(18) 0.0257(14) 0.0220(14) -0.0115(12) 0.0092(12) -0.0165(13)
C17 0.0402(17) 0.0238(14) 0.0323(16) -0.0155(13) 0.0170(13) -0.0140(13)
C18 0.0275(16) 0.0255(14) 0.0346(16) -0.0116(13) 0.0081(12) -0.0074(13)
C19 0.0256(14) 0.0245(14) 0.0238(14) -0.0089(12) 0.0059(11) -0.0083(12)
N2 0.0169(10) 0.0131(10) 0.0212(11) -0.0069(9) 0.0019(8) -0.0075(8)
C20 0.0122(11) 0.0146(11) 0.0205(12) -0.0071(10) 0.0020(9) -0.0058(9)
C21 0.0111(11) 0.0137(11) 0.0180(12) -0.0070(9) 0.0012(9) -0.0051(9)
C22 0.0306(15) 0.0206(13) 0.0182(13) -0.0045(11) 0.0001(10) -0.0124(11)
C23 0.0274(14) 0.0188(12) 0.0161(12) -0.0100(10) 0.0038(10) -0.0101(11)
C24 0.0226(13) 0.0127(12) 0.0212(13) -0.0034(10) -0.0020(10) -0.0072(10)
C25 0.0212(13) 0.0182(12) 0.0257(14) -0.0067(11) 0.0039(10) -0.0127(11)
C26 0.0185(13) 0.0132(12) 0.0267(14) -0.0083(12) 0.0016(10) -0.0032(10)
C27 0.0166(12) 0.0228(13) 0.0248(13) -0.0086(11) 0.0058(10) -0.0133(10)
C28 0.0227(14) 0.0368(16) 0.0249(14) -0.0152(13) 0.0092(11) -0.0191(12)
C29 0.0246(14) 0.0435(17) 0.0212(14) -0.0070(13) 0.0024(11) -0.0196(13)
C30 0.0165(14) 0.0326(16) 0.0330(15) -0.0034(13) 0.0015(11) -0.0101(12)
C31 0.0189(14) 0.0317(15) 0.0325(15) -0.0151(13) 0.0070(11) -0.0113(12)
C32 0.0182(13) 0.0280(14) 0.0233(14) -0.0108(11) 0.0047(10) -0.0124(11)
C33 0.0163(12) 0.0125(11) 0.0222(13) -0.0070(10) 0.0011(9) -0.0029(9)
C34 0.0237(14) 0.0247(13) 0.0223(14) -0.0086(11) -0.0008(10) -0.0099(11)
C35 0.0267(15) 0.0267(14) 0.0268(15) -0.0058(12) 0.0042(11) -0.0119(12)
C36 0.0168(13) 0.0199(13) 0.0370(16) -0.0120(12) 0.0012(11) -0.0061(11)
C37 0.0194(14) 0.0324(15) 0.0303(15) -0.0145(13) -0.0009(11) -0.0080(12)
C38 0.0189(13) 0.0308(15) 0.0221(14) -0.0102(12) 0.0024(10) -0.0080(12)
O1' 0.0440(16) 0.0449(16) 0.127(3) 0.0260(17) -0.0281(17) -0.0261(14)
C1' 0.059(3) 0.032(2) 0.122(4) 0.005(2) -0.030(3) -0.0252(19)
C2' 0.061(3) 0.056(3) 0.096(4) -0.014(3) 0.026(3) -0.027(2)

loop_
_atom_type_symbol
_atom_type_description
_atom_type_scat_dispersion_real
_atom_type_scat_dispersion_imag
_atom_type_scat_source
C C 0.0033 0.0016 'International Tables Vol C Tables 4.2.6.8 and 6.1.1.4'
H H 0.0000 0.0000 'International Tables Vol C Tables 4.2.6.8 and 6.1.1.4'
N N 0.0061 0.0033 'International Tables Vol C Tables 4.2.6.8 and 6.1.1.4'
O O 0.0106 0.0060 'International Tables Vol C Tables 4.2.6.8 and 6.1.1.4'
Co Co 0.3494 0.9721 'International Tables Vol C Tables 4.2.6.8 and 6.1.1.4'
Cl Cl 0.1484 0.1585 'International Tables Vol C Tables 4.2.6.8 and 6.1.1.4'

loop_
_geom_angle_atom_site_label_1
_geom_angle_atom_site_label_2
_geom_angle_atom_site_label_3
_geom_angle
_geom_angle_site_symmetry_1
_geom_angle_site_symmetry_3
Cl4 Co1 Cl3 111.75(3) . .
Cl4 Co1 Cl2 111.19(3) . .
Cl3 Co1 Cl2 104.11(3) . .
Cl4 Co1 Cl1 107.83(3) . .
Cl3 Co1 Cl1 117.71(3) . .
Cl2 Co1 Cl1 103.89(3) . .
C2 N1 C7 113.23(17) . .
C2 N1 C6 111.92(18) . .
C7 N1 C6 109.42(17) . .
C2 N1 H1 107.3(16) . .
C7 N1 H1 103.6(15) . .
C6 N1 H1 111.0(15) . .
C2 C1 C5 123.9(2) . .
C2 C1 C1 117.1(2) . 2_645
C5 C1 C1 119.0(3) . 2_645
C3 C2 C1 123.0(2) . .
C3 C2 N1 117.8(2) . .
C1 C2 N1 119.25(19) . .
C2 C3 C4 119.5(2) . 2_645
C2 C3 H3 122.9(15) . .
C4 C3 H3 117.6(15) 2_645 .
C5 C4 C3 120.2(2) . 2_645
C5 C4 H4 120.9(15) . .
C3 C4 H4 118.9(15) 2_645 .
C4 C5 C1 121.2(2) . .
C4 C5 H5 119.9(18) . .
C1 C5 H5 118.9(18) . .
C8 C6 N1 112.47(19) . .
C8 C6 H6A 113.7(13) . .
N1 C6 H6A 105.3(14) . .
C8 C6 H6B 110.0(17) . .
N1 C6 H6B 108.6(17) . .
H6A C6 H6B 106(2) . .
C14 C7 N1 113.61(19) . .
C14 C7 H7A 112.4(15) . .
N1 C7 H7A 109.5(14) . .
C14 C7 H7B 112.3(14) . .
N1 C7 H7B 104.1(14) . .
H7A C7 H7B 104(2) . .
C13 C8 C9 119.5(2) . .
C13 C8 C6 120.0(2) . .
C9 C8 C6 120.5(2) . .
C10 C9 C8 120.7(3) . .
C10 C9 H9 121.0(19) . .
C8 C9 H9 118.3(19) . .
C11 C10 C9 119.5(3) . .
C11 C10 H10 125.1(18) . .
C9 C10 H10 115.3(18) . .
C10 C11 C12 120.3(3) . .
C10 C11 H11 117(2) . .
C12 C11 H11 123(2) . .
C13 C12 C11 119.9(3) . .
C13 C12 H12 118.0(19) . .
C11 C12 H12 121.6(19) . .
C8 C13 C12 120.0(3) . .
C8 C13 H13 120.3(19) . .
C12 C13 H13 119.7(19) . .
C15 C14 C19 119.4(2) . .
C15 C14 C7 118.7(2) . .
C19 C14 C7 121.9(2) . .
C16 C15 C14 120.1(3) . .
C16 C15 H15 127(2) . .
C14 C15 H15 112(2) . .
C17 C16 C15 120.4(3) . .
C17 C16 H16 118.6(16) . .
C15 C16 H16 120.6(16) . .
C16 C17 C18 120.1(3) . .
C16 C17 H17 120(2) . .
C18 C17 H17 120(2) . .
C17 C18 C19 120.2(3) . .
C17 C18 H18 121.9(17) . .
C19 C18 H18 117.7(17) . .
C18 C19 C14 119.8(2) . .
C18 C19 H19 120.9(17) . .
C14 C19 H19 119.3(17) . .
C20 N2 C26 113.02(19) . .
C20 N2 C25 111.78(18) . .
C26 N2 C25 108.94(19) . .
C20 N2 H2 107.7(18) . .
C26 N2 H2 109.0(18) . .
C25 N2 H2 106.2(19) . .
C24 C20 C21 122.3(2) . .
C24 C20 N2 117.3(2) . .
C21 C20 N2 120.2(2) . .
C23 C21 C20 123.6(2) . .
C23 C21 C21 119.0(3) . 2_566
C20 C21 C21 117.4(3) . 2_566
C23 C22 C24 120.6(2) . 2_566
C23 C22 H22 120.4(17) . .
C24 C22 H22 119.0(18) 2_566 .
C22 C23 C21 120.9(2) . .
C22 C23 H23 119.7(18) . .
C21 C23 H23 119.2(18) . .
C20 C24 C22 119.6(2) . 2_566
C20 C24 H24 122.7(16) . .
C22 C24 H24 117.6(16) 2_566 .
C27 C25 N2 112.5(2) . .
C27 C25 H25A 113.9(16) . .
N2 C25 H25A 107.1(16) . .
C27 C25 H25B 109.2(17) . .
N2 C25 H25B 108.7(18) . .
H25A C25 H25B 105(2) . .
C33 C26 N2 113.4(2) . .
C33 C26 H26A 106(2) . .
N2 C26 H26A 108.4(19) . .
C33 C26 H26B 115.3(17) . .
N2 C26 H26B 105.4(17) . .
H26A C26 H26B 109(2) . .
C28 C27 C32 118.7(2) . .
C28 C27 C25 120.5(2) . .
C32 C27 C25 120.8(2) . .
C29 C28 C27 120.5(3) . .
C29 C28 H28 120.9(18) . .
C27 C28 H28 118.5(18) . .
C28 C29 C30 120.0(3) . .
C28 C29 H29 119.6(19) . .
C30 C29 H29 120.3(19) . .
C29 C30 C31 119.8(3) . .
C29 C30 H30 121.8(16) . .
C31 C30 H30 118.3(16) . .
C32 C31 C30 120.1(3) . .
C32 C31 H31 126.7(17) . .
C30 C31 H31 113.1(17) . .
C31 C32 C27 120.7(2) . .
C31 C32 H32 124.7(15) . .
C27 C32 H32 114.5(15) . .
C34 C33 C38 118.9(2) . .
C34 C33 C26 120.3(2) . .
C38 C33 C26 120.7(2) . .
C35 C34 C33 120.5(2) . .
C35 C34 H34 116.1(18) . .
C33 C34 H34 123.3(18) . .
C36 C35 C34 120.4(3) . .
C36 C35 H35 119(2) . .
C34 C35 H35 120(2) . .
C37 C36 C35 119.1(3) . .
C37 C36 H36 120.4(15) . .
C35 C36 H36 120.4(15) . .
C36 C37 C38 120.9(3) . .
C36 C37 H37 122(2) . .
C38 C37 H37 117(2) . .
C37 C38 C33 120.1(3) . .
C37 C38 H38 120.8(17) . .
C33 C38 H38 119.1(17) . .
C2' O1' H1A 109.5 . .
C2' C1' H1'A 109.5 . .
C2' C1' H1'B 109.5 . .
H1'A C1' H1'B 109.5 . .
C2' C1' H1'C 109.5 . .
H1'A C1' H1'C 109.5 . .
H1'B C1' H1'C 109.5 . .
C1' C2' O1' 105.1(3) . .
C1' C2' H2'A 110.7 . .
O1' C2' H2'A 110.7 . .
C1' C2' H2'B 110.7 . .
O1' C2' H2'B 110.7 . .
H2'A C2' H2'B 108.8 . .

loop_
_geom_bond_atom_site_label_1
_geom_bond_atom_site_label_2
_geom_bond_distance
_geom_bond_site_symmetry_2
Co1 Cl4 2.2437(9) .
Co1 Cl3 2.2774(9) .
Co1 Cl2 2.2976(8) .
Co1 Cl1 2.2983(9) .
N1 C2 1.482(3) .
N1 C7 1.532(3) .
N1 C6 1.540(3) .
N1 H1 1.02(3) .
C1 C2 1.419(3) .
C1 C5 1.421(3) .
C1 C1 1.433(4) 2_645
C2 C3 1.365(3) .
C3 C4 1.408(3) 2_645
C3 H3 1.05(3) .
C4 C5 1.370(3) .
C4 C3 1.408(3) 2_645
C4 H4 0.98(2) .
C5 H5 0.90(3) .
C6 C8 1.508(3) .
C6 H6A 0.99(2) .
C6 H6B 0.92(3) .
C7 C14 1.502(3) .
C7 H7A 1.03(3) .
C7 H7B 1.04(3) .
C8 C13 1.385(4) .
C8 C9 1.391(4) .
C9 C10 1.387(4) .
C9 H9 0.87(3) .
C10 C11 1.380(4) .
C10 H10 0.97(3) .
C11 C12 1.392(4) .
C11 H11 0.93(3) .
C12 C13 1.391(4) .
C12 H12 1.00(3) .
C13 H13 0.87(3) .
C14 C15 1.395(4) .
C14 C19 1.397(4) .
C15 C16 1.392(4) .
C15 H15 0.89(3) .
C16 C17 1.374(4) .
C16 H16 1.03(3) .
C17 C18 1.386(4) .
C17 H17 1.01(4) .
C18 C19 1.396(4) .
C18 H18 0.98(3) .
C19 H19 1.02(3) .
N2 C20 1.485(3) .
N2 C26 1.532(3) .
N2 C25 1.541(3) .
N2 H2 0.91(3) .
C20 C24 1.359(3) .
C20 C21 1.426(3) .
C21 C23 1.421(3) .
C21 C21 1.432(4) 2_566
C22 C23 1.366(3) .
C22 C24 1.410(4) 2_566
C22 H22 0.97(3) .
C23 H23 0.92(3) .
C24 C22 1.410(4) 2_566
C24 H24 0.94(3) .
C25 C27 1.504(3) .
C25 H25A 0.94(3) .
C25 H25B 1.00(3) .
C26 C33 1.495(4) .
C26 H26A 0.84(3) .
C26 H26B 0.92(3) .
C27 C28 1.392(4) .
C27 C32 1.398(3) .
C28 C29 1.385(4) .
C28 H28 0.90(3) .
C29 C30 1.386(4) .
C29 H29 1.03(3) .
C30 C31 1.387(4) .
C30 H30 0.98(3) .
C31 C32 1.378(4) .
C31 H31 0.93(3) .
C32 H32 0.93(2) .
C33 C34 1.391(4) .
C33 C38 1.395(4) .
C34 C35 1.391(4) .
C34 H34 0.95(3) .
C35 C36 1.388(4) .
C35 H35 0.99(4) .
C36 C37 1.384(4) .
C36 H36 0.95(3) .
C37 C38 1.389(4) .
C37 H37 0.97(4) .
C38 H38 0.94(3) .
O1' C2' 1.586(6) .
O1' H1A 0.8200 .
C1' C2' 1.548(6) .
C1' H1'A 0.9600 .
C1' H1'B 0.9600 .
C1' H1'C 0.9600 .
C2' H2'A 0.9700 .
C2' H2'B 0.9700 .

loop_
_geom_torsion_atom_site_label_1
_geom_torsion_atom_site_label_2
_geom_torsion_atom_site_label_3
_geom_torsion_atom_site_label_4
_geom_torsion
_geom_torsion_site_symmetry_1
_geom_torsion_site_symmetry_4
C5 C1 C2 C3 -179.3(2) . .
C1 C1 C2 C3 0.2(4) 2_645 .
C5 C1 C2 N1 -1.3(3) . .
C1 C1 C2 N1 178.1(2) 2_645 .
C7 N1 C2 C3 -54.6(3) . .
C6 N1 C2 C3 69.6(3) . .
C7 N1 C2 C1 127.3(2) . .
C6 N1 C2 C1 -108.4(2) . .
C1 C2 C3 C4 -0.4(4) . 2_645
N1 C2 C3 C4 -178.3(2) . 2_645
C3 C4 C5 C1 -1.0(4) 2_645 .
C2 C1 C5 C4 -179.4(2) . .
C1 C1 C5 C4 1.1(4) 2_645 .
C2 N1 C6 C8 53.0(3) . .
C7 N1 C6 C8 179.4(2) . .
C2 N1 C7 C14 -48.5(3) . .
C6 N1 C7 C14 -174.1(2) . .
N1 C6 C8 C13 82.5(3) . .
N1 C6 C8 C9 -98.9(3) . .
C13 C8 C9 C10 0.1(4) . .
C6 C8 C9 C10 -178.5(2) . .
C8 C9 C10 C11 0.4(4) . .
C9 C10 C11 C12 -0.6(4) . .
C10 C11 C12 C13 0.3(4) . .
C9 C8 C13 C12 -0.4(4) . .
C6 C8 C13 C12 178.2(2) . .
C11 C12 C13 C8 0.2(4) . .
N1 C7 C14 C15 127.8(2) . .
N1 C7 C14 C19 -54.8(3) . .
C19 C14 C15 C16 -0.7(4) . .
C7 C14 C15 C16 176.7(2) . .
C14 C15 C16 C17 2.0(4) . .
C15 C16 C17 C18 -1.2(5) . .
C16 C17 C18 C19 -0.8(5) . .
C17 C18 C19 C14 2.0(4) . .
C15 C14 C19 C18 -1.2(4) . .
C7 C14 C19 C18 -178.6(2) . .
C26 N2 C20 C24 -56.0(3) . .
C25 N2 C20 C24 67.3(3) . .
C26 N2 C20 C21 127.8(2) . .
C25 N2 C20 C21 -108.9(2) . .
C24 C20 C21 C23 178.9(2) . .
N2 C20 C21 C23 -5.1(4) . .
C24 C20 C21 C21 -0.9(4) . 2_566
N2 C20 C21 C21 175.1(2) . 2_566
C24 C22 C23 C21 1.6(4) 2_566 .
C20 C21 C23 C22 178.8(2) . .
C21 C21 C23 C22 -1.4(4) 2_566 .
C21 C20 C24 C22 0.8(4) . 2_566
N2 C20 C24 C22 -175.3(2) . 2_566
C20 N2 C25 C27 57.4(3) . .
C26 N2 C25 C27 -177.0(2) . .
C20 N2 C26 C33 -52.2(3) . .
C25 N2 C26 C33 -177.1(2) . .
N2 C25 C27 C28 100.8(3) . .
N2 C25 C27 C32 -78.6(3) . .
C32 C27 C28 C29 1.5(4) . .
C25 C27 C28 C29 -177.9(2) . .
C27 C28 C29 C30 1.5(4) . .
C28 C29 C30 C31 -2.8(4) . .
C29 C30 C31 C32 1.2(4) . .
C30 C31 C32 C27 1.9(4) . .
C28 C27 C32 C31 -3.2(4) . .
C25 C27 C32 C31 176.2(2) . .
N2 C26 C33 C34 -75.8(3) . .
N2 C26 C33 C38 107.0(3) . .
C38 C33 C34 C35 -0.3(4) . .
C26 C33 C34 C35 -177.6(2) . .
C33 C34 C35 C36 0.5(4) . .
C34 C35 C36 C37 -0.3(4) . .
C35 C36 C37 C38 -0.1(4) . .
C36 C37 C38 C33 0.2(4) . .
C34 C33 C38 C37 -0.1(4) . .
C26 C33 C38 C37 177.2(2) . .
